data_1548174
loop_
_publ_author_name
'Sheng-Qun Su'
'Takashi Kamachi'
'Zi-Shuo Yao'
'You-Gui Huang'
'Yoshihito Shiota'
'Kazunari Yoshizawa'
'Nobuaki Azuma'
'Yuji Miyazaki'
'Motohiro Nakano'
'Goro Maruta'
'Sadamu Takeda'
'Soonchul Kang'
'Shinji Kanegawa'
'Osamu Sato'

_publ_section_title
;
 Assembling an alkyl rotor to access abrupt and reversible crystalline
 deformation of a cobalt(II) complex
;
_journal_name_full 'Nature Communications'
_journal_page_first 8810
_journal_paper_doi 10.1038/ncomms9810
_journal_volume 6
_journal_year 2015
_chemical_formula_moiety 'C18 H23 Co N7 O9'
_chemical_formula_sum 'C18 H23 Co N7 O9'
_chemical_formula_weight 540.36
_space_group_IT_number 2
_symmetry_cell_setting triclinic
_symmetry_space_group_name_Hall '-P 1'
_symmetry_space_group_name_H-M 'P -1'
_atom_sites_solution_hydrogens geom
_atom_sites_solution_primary direct
_atom_sites_solution_secondary difmap
_cell_angle_alpha 90.537(6)
_cell_angle_beta 94.769(5)
_cell_angle_gamma 92.761(4)
_cell_formula_units_Z 4
_cell_length_a 8.0370(16)
_cell_length_b 15.043(3)
_cell_length_c 18.574(4)
_cell_measurement_reflns_used 8207
_cell_measurement_temperature 123(2)
_cell_measurement_theta_max 25.50
_cell_measurement_theta_min 2.57
_cell_volume 2235.0(8)
_computing_structure_refinement 'SHELXL-97 (Sheldrick, 1997)'
_computing_structure_solution 'SHELXS-97 (Sheldrick, 1990)'
_diffrn_ambient_temperature 123(2)
_diffrn_measured_fraction_theta_full 0.985
_diffrn_measured_fraction_theta_max 0.985
_diffrn_measurement_device_type Molybdenum
_diffrn_measurement_method dtprofit.ref
_diffrn_radiation_monochromator graphite
_diffrn_radiation_source 'fine-focus sealed tube'
_diffrn_radiation_type MoK\a
_diffrn_radiation_wavelength 0.71075
_diffrn_reflns_av_R_equivalents 0.0279
_diffrn_reflns_av_sigmaI/netI 0.0395
_diffrn_reflns_limit_h_max 9
_diffrn_reflns_limit_h_min -7
_diffrn_reflns_limit_k_max 18
_diffrn_reflns_limit_k_min -18
_diffrn_reflns_limit_l_max 22
_diffrn_reflns_limit_l_min -20
_diffrn_reflns_number 19150
_diffrn_reflns_theta_full 25.50
_diffrn_reflns_theta_max 25.50
_diffrn_reflns_theta_min 2.57
_exptl_absorpt_coefficient_mu 0.834
_exptl_absorpt_correction_T_max 0.9138
_exptl_absorpt_correction_T_min 0.8509
_exptl_absorpt_correction_type multi-scan
_exptl_crystal_colour purple
_exptl_crystal_density_diffrn 1.606
_exptl_crystal_density_method 'not measured'
_exptl_crystal_description prism
_exptl_crystal_F_000 1116
_exptl_crystal_size_max 0.20
_exptl_crystal_size_mid 0.14
_exptl_crystal_size_min 0.11
_refine_diff_density_max 0.351
_refine_diff_density_min -0.485
_refine_diff_density_rms 0.121
_refine_ls_extinction_method none
_refine_ls_goodness_of_fit_ref 1.095
_refine_ls_hydrogen_treatment mixed
_refine_ls_matrix_type full
_refine_ls_number_parameters 647
_refine_ls_number_reflns 8207
_refine_ls_number_restraints 0
_refine_ls_restrained_S_all 1.095
_refine_ls_R_factor_all 0.0479
_refine_ls_R_factor_gt 0.0406
_refine_ls_shift/su_max 0.001
_refine_ls_shift/su_mean 0.000
_refine_ls_structure_factor_coef Fsqd
_refine_ls_weighting_details 'calc w=1/[\s^2^(Fo^2^)+(0.0467P)^2^+0.9786P] where P=(Fo^2^+2Fc^2^)/3'
_refine_ls_weighting_scheme calc
_refine_ls_wR_factor_gt 0.0936
_refine_ls_wR_factor_ref 0.0983
_reflns_number_gt 7182
_reflns_number_total 8207
_reflns_threshold_expression >2sigma(I)
_cod_data_source_file 17.cif
_cod_data_source_block 17
_cod_original_cell_volume 2235.1(7)
_cod_original_sg_symbol_H-M P-1
_cod_database_code 1548174

loop_
_symmetry_equiv_pos_as_xyz
'x, y, z'
'-x, -y, -z'

loop_
_atom_site_label
_atom_site_type_symbol
_atom_site_fract_x
_atom_site_fract_y
_atom_site_fract_z
_atom_site_U_iso_or_equiv
_atom_site_adp_type
_atom_site_occupancy
_atom_site_symmetry_multiplicity
_atom_site_calc_flag
_atom_site_refinement_flags
_atom_site_disorder_assembly
_atom_site_disorder_group
Co1 Co 0.05217(4) 0.85745(2) 0.160481(16) 0.01720(9) Uani 1 1 d . . .
Co2 Co 0.92699(4) 0.35540(2) 0.335190(16) 0.01795(9) Uani 1 1 d . . .
C1 C -0.0111(3) 0.64280(16) 0.14071(13) 0.0238(5) Uani 1 1 d . . .
H1A H -0.0676 0.6318 0.1829 0.029 Uiso 1 1 calc R . .
C2 C 0.0298(3) 0.57606(16) 0.09290(13) 0.0254(6) Uani 1 1 d . . .
H2A H 0.0076 0.5137 0.0962 0.030 Uiso 1 1 calc R . .
C3 C 0.1084(3) 0.62030(16) 0.04054(13) 0.0238(5) Uani 1 1 d . . .
H3A H 0.1514 0.5942 -0.0004 0.029 Uiso 1 1 calc R . .
C4 C 0.1803(3) 0.78363(15) 0.02250(12) 0.0170(5) Uani 1 1 d . . .
C5 C 0.2572(3) 0.77914(15) -0.04073(12) 0.0171(5) Uani 1 1 d . . .
H5A H 0.2697 0.7239 -0.0644 0.021 Uiso 1 1 calc R . .
C6 C 0.3161(3) 0.85930(15) -0.06855(12) 0.0184(5) Uani 1 1 d . . .
C7 C 0.3958(3) 0.85502(16) -0.13863(12) 0.0209(5) Uani 1 1 d . . .
C8 C 0.2952(3) 0.94010(15) -0.03415(12) 0.0179(5) Uani 1 1 d . . .
H8A H 0.3350 0.9951 -0.0526 0.021 Uiso 1 1 calc R . .
C9 C 0.2131(3) 0.93568(15) 0.02838(12) 0.0165(5) Uani 1 1 d . . .
C10 C 0.1991(3) 1.09927(15) 0.05700(12) 0.0202(5) Uani 1 1 d . . .
H10A H 0.2559 1.1254 0.0190 0.024 Uiso 1 1 calc R . .
C11 C 0.1267(3) 1.14342(16) 0.11005(12) 0.0231(5) Uani 1 1 d . . .
H11A H 0.1235 1.2060 0.1168 0.028 Uiso 1 1 calc R . .
C12 C 0.0581(3) 1.07614(16) 0.15236(12) 0.0216(5) Uani 1 1 d . . .
H12A H -0.0019 1.0872 0.1932 0.026 Uiso 1 1 calc R . .
C13 C 0.5271(3) 0.93910(17) -0.22823(12) 0.0244(5) Uani 1 1 d . . .
H13A H 0.5735 0.8812 -0.2392 0.029 Uiso 1 1 calc R . .
H13B H 0.6193 0.9853 -0.2258 0.029 Uiso 1 1 calc R . .
C14 C 0.3957(3) 0.96089(19) -0.28664(13) 0.0310(6) Uani 1 1 d . . .
H14A H 0.3463 1.0175 -0.2743 0.037 Uiso 1 1 calc R . .
H14B H 0.3054 0.9135 -0.2897 0.037 Uiso 1 1 calc R . .
C15 C 0.4684(3) 0.96945(18) -0.36033(13) 0.0296(6) Uani 1 1 d . . .
H15A H 0.3832 0.9938 -0.3953 0.036 Uiso 1 1 calc R . .
H15B H 0.5658 1.0126 -0.3555 0.036 Uiso 1 1 calc R . .
C16 C 0.5234(3) 0.88171(17) -0.39060(13) 0.0273(6) Uani 1 1 d . . .
H16A H 0.6197 0.8616 -0.3593 0.033 Uiso 1 1 calc R . .
H16B H 0.4309 0.8360 -0.3890 0.033 Uiso 1 1 calc R . .
C17 C 0.5728(3) 0.88835(18) -0.46796(13) 0.0291(6) Uani 1 1 d . . .
H17A H 0.4739 0.9039 -0.4999 0.035 Uiso 1 1 calc R . .
H17B H 0.6590 0.9373 -0.4703 0.035 Uiso 1 1 calc R . .
C18 C 0.6400(4) 0.80358(19) -0.49642(15) 0.0361(7) Uani 1 1 d . . .
H18A H 0.6688 0.8125 -0.5462 0.054 Uiso 1 1 calc R . .
H18B H 0.5546 0.7549 -0.4954 0.054 Uiso 1 1 calc R . .
H18C H 0.7400 0.7885 -0.4660 0.054 Uiso 1 1 calc R . .
C19 C 1.0217(3) 0.14679(17) 0.34928(13) 0.0244(5) Uani 1 1 d . . .
H19A H 1.0698 0.1409 0.3045 0.029 Uiso 1 1 calc R . .
C20 C 0.9968(3) 0.07608(17) 0.39675(13) 0.0274(6) Uani 1 1 d . . .
H20A H 1.0224 0.0156 0.3905 0.033 Uiso 1 1 calc R . .
C21 C 0.9279(3) 0.11318(16) 0.45347(13) 0.0260(6) Uani 1 1 d . . .
H21A H 0.8962 0.0832 0.4954 0.031 Uiso 1 1 calc R . .
C22 C 0.8461(3) 0.26955(16) 0.47886(12) 0.0192(5) Uani 1 1 d . . .
C23 C 0.7864(3) 0.25749(16) 0.54579(12) 0.0216(5) Uani 1 1 d . . .
H23A H 0.7866 0.2013 0.5687 0.026 Uiso 1 1 calc R . .
C24 C 0.7260(3) 0.33188(16) 0.57812(12) 0.0196(5) Uani 1 1 d . . .
C25 C 0.6572(3) 0.31795(17) 0.65015(13) 0.0233(5) Uani 1 1 d . . .
C26 C 0.7270(3) 0.41408(16) 0.54447(12) 0.0206(5) Uani 1 1 d . . .
H26A H 0.6875 0.4654 0.5665 0.025 Uiso 1 1 calc R . .
C27 C 0.7889(3) 0.41706(16) 0.47678(12) 0.0189(5) Uani 1 1 d . . .
C28 C 0.7615(3) 0.57964(16) 0.44977(13) 0.0242(5) Uani 1 1 d . . .
H28A H 0.7137 0.6002 0.4916 0.029 Uiso 1 1 calc R . .
C29 C 0.8055(3) 0.63008(17) 0.39284(13) 0.0273(6) Uani 1 1 d . . .
H29A H 0.7952 0.6923 0.3869 0.033 Uiso 1 1 calc R . .
C30 C 0.8692(3) 0.57024(16) 0.34511(13) 0.0257(6) Uani 1 1 d . . .
H30A H 0.9099 0.5866 0.3003 0.031 Uiso 1 1 calc R . .
C31 C 0.5716(4) 0.38602(17) 0.75496(12) 0.0269(6) Uani 1 1 d . . .
H31A H 0.6422 0.3498 0.7883 0.032 Uiso 1 1 calc R . .
H31B H 0.4585 0.3566 0.7481 0.032 Uiso 1 1 calc R . .
C32 C 0.5622(4) 0.47809(17) 0.78586(14) 0.0294(6) Uani 1 1 d . . .
H32A H 0.5009 0.5157 0.7502 0.035 Uiso 1 1 calc R . .
H32B H 0.6764 0.5052 0.7964 0.035 Uiso 1 1 calc R . .
C33 C 0.4726(4) 0.47402(18) 0.85529(14) 0.0345(7) Uani 1 1 d . . .
H33A H 0.5254 0.4295 0.8875 0.041 Uiso 1 1 calc R . .
H33B H 0.3548 0.4531 0.8430 0.041 Uiso 1 1 calc R . .
C34 C 0.4749(3) 0.56265(18) 0.89655(15) 0.0319(6) Uani 1 1 d . . .
H34A H 0.4399 0.6095 0.8622 0.038 Uiso 1 1 calc R . .
H34B H 0.3917 0.5578 0.9329 0.038 Uiso 1 1 calc R . .
C35 C 0.6436(4) 0.5912(2) 0.93453(16) 0.0388(7) Uani 1 1 d . . .
H35A H 0.6817 0.5425 0.9664 0.047 Uiso 1 1 calc R . .
H35B H 0.7250 0.5996 0.8977 0.047 Uiso 1 1 calc R . .
C36 C 0.6458(4) 0.67595(18) 0.97943(14) 0.0335(6) Uani 1 1 d . . .
H36A H 0.7590 0.6893 1.0019 0.050 Uiso 1 1 calc R . .
H36B H 0.5681 0.6681 1.0171 0.050 Uiso 1 1 calc R . .
H36C H 0.6117 0.7252 0.9483 0.050 Uiso 1 1 calc R . .
N1 N 0.0387(2) 0.72298(13) 0.11990(10) 0.0204(4) Uani 1 1 d . . .
N2 N 0.1141(2) 0.70846(12) 0.05760(10) 0.0182(4) Uani 1 1 d . . .
N3 N 0.1577(2) 0.85939(12) 0.05694(9) 0.0160(4) Uani 1 1 d . . .
N4 N 0.1743(2) 1.01044(12) 0.06903(9) 0.0176(4) Uani 1 1 d . . .
N5 N 0.0870(2) 0.99610(13) 0.12854(10) 0.0187(4) Uani 1 1 d . . .
N6 N -0.0184(3) 0.84495(14) 0.30001(11) 0.0250(5) Uani 1 1 d . . .
N7 N -0.3261(2) 0.83620(14) 0.13548(11) 0.0226(5) Uani 1 1 d . . .
N8 N 0.9708(3) 0.22219(13) 0.37407(10) 0.0217(4) Uani 1 1 d . . .
N9 N 0.9124(2) 0.20105(13) 0.43937(10) 0.0209(4) Uani 1 1 d . . .
N10 N 0.8466(2) 0.34681(13) 0.44442(10) 0.0181(4) Uani 1 1 d . . .
N11 N 0.7991(2) 0.49464(13) 0.43519(10) 0.0192(4) Uani 1 1 d . . .
N12 N 0.8658(3) 0.48802(13) 0.37005(10) 0.0214(4) Uani 1 1 d . . .
N13 N 0.9678(3) 0.35312(14) 0.19568(10) 0.0226(4) Uani 1 1 d . . .
N14 N 1.3041(3) 0.36629(14) 0.35292(11) 0.0232(5) Uani 1 1 d . . .
O1W O 0.3032(2) 0.85130(12) 0.20335(10) 0.0228(4) Uani 1 1 d . . .
O1 O -0.0130(2) 0.91219(12) 0.25828(9) 0.0296(4) Uani 1 1 d . . .
O2 O -0.0532(3) 0.85458(12) 0.36285(9) 0.0334(5) Uani 1 1 d . . .
O2W O 0.6772(2) 0.32270(14) 0.29931(11) 0.0303(5) Uani 1 1 d . . .
O3 O 0.0125(2) 0.77164(12) 0.27380(10) 0.0327(4) Uani 1 1 d . . .
O4 O -0.1938(2) 0.87022(11) 0.11171(8) 0.0231(4) Uani 1 1 d . . .
O5 O -0.4630(2) 0.85230(13) 0.10171(9) 0.0303(4) Uani 1 1 d . . .
O6 O -0.3191(2) 0.78927(15) 0.18913(10) 0.0446(6) Uani 1 1 d . . .
O7 O 0.4530(2) 0.93481(11) -0.15849(8) 0.0235(4) Uani 1 1 d . . .
O8 O 0.4062(2) 0.78603(11) -0.17146(9) 0.0257(4) Uani 1 1 d . . .
O9 O 0.9678(2) 0.42286(12) 0.23535(9) 0.0295(4) Uani 1 1 d . . .
O10 O 0.9811(2) 0.35873(12) 0.13025(8) 0.0278(4) Uani 1 1 d . . .
O11 O 0.9542(2) 0.27981(11) 0.22670(9) 0.0269(4) Uani 1 1 d . . .
O12 O 1.1728(2) 0.39452(12) 0.37744(9) 0.0245(4) Uani 1 1 d . . .
O13 O 1.4421(2) 0.39099(13) 0.38563(10) 0.0311(4) Uani 1 1 d . . .
O14 O 1.2950(2) 0.31674(13) 0.29926(10) 0.0336(4) Uani 1 1 d . . .
O15 O 0.6441(2) 0.39402(11) 0.68552(9) 0.0277(4) Uani 1 1 d . . .
O16 O 0.6175(2) 0.24492(11) 0.67118(9) 0.0262(4) Uani 1 1 d . . .
H1BW H 0.370(4) 0.8485(19) 0.1768(15) 0.027(9) Uiso 1 1 d . . .
H1AW H 0.333(4) 0.820(2) 0.2433(18) 0.052(10) Uiso 1 1 d . . .
H2BW H 0.644(4) 0.290(2) 0.2631(17) 0.039(9) Uiso 1 1 d . . .
H2AW H 0.604(4) 0.333(2) 0.3172(17) 0.041(11) Uiso 1 1 d . . .

loop_
_atom_site_aniso_label
_atom_site_aniso_U_11
_atom_site_aniso_U_22
_atom_site_aniso_U_33
_atom_site_aniso_U_23
_atom_site_aniso_U_13
_atom_site_aniso_U_12
Co1 0.01756(18) 0.01807(17) 0.01634(17) 0.00023(12) 0.00329(13) 0.00149(13)
Co2 0.01843(18) 0.01949(18) 0.01624(17) -0.00097(12) 0.00306(13) 0.00175(13)
C1 0.0267(14) 0.0229(13) 0.0218(12) 0.0030(10) 0.0047(10) -0.0029(10)
C2 0.0313(14) 0.0175(12) 0.0271(13) 0.0030(10) 0.0026(11) -0.0012(10)
C3 0.0277(14) 0.0166(12) 0.0270(13) -0.0024(10) 0.0023(11) 0.0025(10)
C4 0.0150(11) 0.0176(12) 0.0182(11) 0.0013(9) -0.0003(9) 0.0012(9)
C5 0.0171(12) 0.0154(11) 0.0188(12) -0.0032(9) 0.0008(9) 0.0018(9)
C6 0.0172(12) 0.0230(12) 0.0148(11) 0.0009(9) -0.0004(9) 0.0016(9)
C7 0.0187(12) 0.0239(13) 0.0197(12) 0.0004(10) -0.0016(10) 0.0008(10)
C8 0.0190(12) 0.0159(11) 0.0186(11) 0.0037(9) 0.0015(9) 0.0002(9)
C9 0.0165(12) 0.0158(11) 0.0171(11) 0.0011(9) -0.0006(9) 0.0027(9)
C10 0.0242(13) 0.0178(12) 0.0184(12) 0.0026(9) 0.0010(10) -0.0001(10)
C11 0.0302(14) 0.0168(12) 0.0222(12) -0.0012(9) 0.0002(10) 0.0050(10)
C12 0.0227(13) 0.0222(13) 0.0201(12) -0.0035(9) 0.0020(10) 0.0050(10)
C13 0.0261(13) 0.0311(14) 0.0168(12) 0.0000(10) 0.0091(10) -0.0024(11)
C14 0.0283(15) 0.0401(16) 0.0258(14) 0.0043(11) 0.0065(11) 0.0066(12)
C15 0.0326(15) 0.0346(15) 0.0221(13) 0.0062(11) 0.0032(11) 0.0048(12)
C16 0.0273(14) 0.0300(14) 0.0245(13) 0.0031(10) 0.0011(11) 0.0022(11)
C17 0.0302(15) 0.0349(15) 0.0230(13) 0.0007(11) 0.0031(11) 0.0075(12)
C18 0.0378(17) 0.0391(17) 0.0311(15) -0.0058(12) 0.0002(13) 0.0063(13)
C19 0.0258(14) 0.0269(14) 0.0203(12) -0.0043(10) -0.0009(10) 0.0058(11)
C20 0.0322(15) 0.0199(13) 0.0300(14) -0.0038(10) -0.0016(11) 0.0076(11)
C21 0.0292(14) 0.0226(13) 0.0265(13) 0.0036(10) 0.0014(11) 0.0041(11)
C22 0.0173(12) 0.0214(12) 0.0185(12) -0.0002(9) -0.0001(9) -0.0002(9)
C23 0.0232(13) 0.0218(13) 0.0197(12) 0.0030(9) 0.0002(10) 0.0008(10)
C24 0.0191(12) 0.0225(12) 0.0171(11) 0.0012(9) 0.0009(10) -0.0007(10)
C25 0.0215(13) 0.0283(14) 0.0196(12) 0.0016(10) -0.0008(10) 0.0016(10)
C26 0.0206(13) 0.0228(13) 0.0182(12) -0.0036(9) 0.0011(10) 0.0005(10)
C27 0.0154(12) 0.0243(13) 0.0164(11) 0.0002(9) -0.0012(9) -0.0014(10)
C28 0.0306(14) 0.0207(13) 0.0219(13) -0.0042(10) 0.0054(11) 0.0038(11)
C29 0.0394(16) 0.0179(13) 0.0254(13) 0.0031(10) 0.0046(11) 0.0054(11)
C30 0.0317(14) 0.0236(13) 0.0222(13) 0.0042(10) 0.0048(11) 0.0012(11)
C31 0.0358(15) 0.0282(14) 0.0180(12) 0.0022(10) 0.0106(11) -0.0003(11)
C32 0.0354(15) 0.0256(14) 0.0282(14) 0.0006(11) 0.0082(12) 0.0014(11)
C33 0.0416(17) 0.0307(15) 0.0329(15) -0.0070(12) 0.0173(13) -0.0052(13)
C34 0.0324(15) 0.0309(15) 0.0340(15) -0.0060(12) 0.0146(12) -0.0008(12)
C35 0.0378(17) 0.0345(16) 0.0445(17) -0.0065(13) 0.0017(14) 0.0097(13)
C36 0.0351(16) 0.0309(15) 0.0344(15) 0.0004(12) 0.0015(12) 0.0036(12)
N1 0.0238(11) 0.0210(11) 0.0169(10) 0.0006(8) 0.0050(8) -0.0005(8)
N2 0.0214(10) 0.0165(10) 0.0175(10) 0.0001(8) 0.0061(8) 0.0011(8)
N3 0.0157(10) 0.0167(10) 0.0155(9) -0.0003(7) 0.0009(8) 0.0009(8)
N4 0.0217(10) 0.0161(10) 0.0152(9) 0.0012(7) 0.0025(8) 0.0020(8)
N5 0.0190(10) 0.0227(11) 0.0149(9) 0.0004(8) 0.0039(8) 0.0012(8)
N6 0.0239(11) 0.0286(12) 0.0227(11) -0.0024(9) 0.0035(9) 0.0026(9)
N7 0.0188(11) 0.0267(11) 0.0226(11) 0.0028(9) 0.0034(9) 0.0003(9)
N8 0.0224(11) 0.0244(11) 0.0187(10) -0.0015(8) 0.0024(8) 0.0050(9)
N9 0.0230(11) 0.0198(10) 0.0201(10) 0.0009(8) 0.0024(8) 0.0031(8)
N10 0.0163(10) 0.0196(10) 0.0181(10) -0.0022(8) 0.0008(8) -0.0008(8)
N11 0.0240(11) 0.0195(10) 0.0143(9) 0.0009(8) 0.0036(8) 0.0008(8)
N12 0.0248(11) 0.0234(11) 0.0169(10) -0.0012(8) 0.0054(8) 0.0035(9)
N13 0.0204(11) 0.0273(12) 0.0204(11) -0.0001(9) 0.0046(9) 0.0012(9)
N14 0.0213(11) 0.0253(11) 0.0236(11) 0.0016(9) 0.0046(9) 0.0015(9)
O1W 0.0179(9) 0.0313(10) 0.0200(9) 0.0056(8) 0.0043(8) 0.0033(8)
O1 0.0374(11) 0.0336(10) 0.0195(9) 0.0081(8) 0.0090(8) 0.0055(8)
O2 0.0517(13) 0.0324(11) 0.0178(9) 0.0027(7) 0.0101(8) 0.0075(9)
O2W 0.0183(10) 0.0455(13) 0.0267(11) -0.0145(9) 0.0022(9) 0.0009(9)
O3 0.0284(10) 0.0295(10) 0.0406(11) -0.0145(8) 0.0056(8) 0.0045(8)
O4 0.0160(9) 0.0300(10) 0.0237(9) 0.0046(7) 0.0048(7) -0.0001(7)
O5 0.0164(9) 0.0451(12) 0.0292(10) 0.0043(8) -0.0015(8) 0.0047(8)
O6 0.0295(11) 0.0635(15) 0.0402(12) 0.0311(11) 0.0010(9) -0.0063(10)
O7 0.0306(10) 0.0218(9) 0.0192(8) -0.0003(7) 0.0092(7) -0.0003(7)
O8 0.0324(10) 0.0228(9) 0.0224(9) -0.0048(7) 0.0076(8) -0.0009(8)
O9 0.0395(11) 0.0266(10) 0.0231(9) -0.0075(7) 0.0078(8) 0.0003(8)
O10 0.0393(11) 0.0291(10) 0.0154(9) -0.0002(7) 0.0071(8) -0.0028(8)
O11 0.0266(10) 0.0262(10) 0.0294(9) 0.0091(8) 0.0093(8) 0.0028(8)
O12 0.0173(9) 0.0314(10) 0.0253(9) -0.0075(7) 0.0053(7) 0.0015(7)
O13 0.0160(9) 0.0424(11) 0.0340(10) -0.0059(8) -0.0011(8) -0.0007(8)
O14 0.0286(10) 0.0395(11) 0.0334(10) -0.0141(9) 0.0071(8) 0.0029(8)
O15 0.0397(11) 0.0242(9) 0.0202(9) -0.0017(7) 0.0105(8) -0.0014(8)
O16 0.0325(10) 0.0252(10) 0.0214(9) 0.0039(7) 0.0057(8) 0.0001(8)

loop_
_atom_type_symbol
_atom_type_description
_atom_type_scat_dispersion_real
_atom_type_scat_dispersion_imag
_atom_type_scat_source
C C 0.0033 0.0016 'International Tables Vol C Tables 4.2.6.8 and 6.1.1.4'
H H 0.0000 0.0000 'International Tables Vol C Tables 4.2.6.8 and 6.1.1.4'
N N 0.0061 0.0033 'International Tables Vol C Tables 4.2.6.8 and 6.1.1.4'
O O 0.0106 0.0060 'International Tables Vol C Tables 4.2.6.8 and 6.1.1.4'
Co Co 0.3494 0.9721 'International Tables Vol C Tables 4.2.6.8 and 6.1.1.4'

loop_
_geom_angle_atom_site_label_1
_geom_angle_atom_site_label_2
_geom_angle_atom_site_label_3
_geom_angle
_geom_angle_site_symmetry_1
_geom_angle_site_symmetry_3
O1 Co1 O1W 90.56(7) . .
O1 Co1 O4 91.36(7) . .
O1W Co1 O4 175.81(7) . .
O1 Co1 N1 131.66(7) . .
O1W Co1 N1 93.63(7) . .
O4 Co1 N1 87.87(7) . .
O1 Co1 N3 155.49(7) . .
O1W Co1 N3 84.45(7) . .
O4 Co1 N3 92.28(7) . .
N1 Co1 N3 72.71(7) . .
O1 Co1 N5 84.56(7) . .
O1W Co1 N5 92.95(7) . .
O4 Co1 N5 83.52(7) . .
N1 Co1 N5 143.04(7) . .
N3 Co1 N5 71.80(7) . .
O2W Co2 O12 175.73(7) . .
O2W Co2 O9 91.40(8) . .
O12 Co2 O9 90.37(7) . .
O2W Co2 N8 93.24(8) . .
O12 Co2 N8 88.34(7) . .
O9 Co2 N8 133.77(7) . .
O2W Co2 N12 91.85(8) . .
O12 Co2 N12 84.52(7) . .
O9 Co2 N12 82.83(7) . .
N8 Co2 N12 142.81(7) . .
O2W Co2 N10 86.34(8) . .
O12 Co2 N10 90.38(7) . .
O9 Co2 N10 154.11(7) . .
N8 Co2 N10 72.12(7) . .
N12 Co2 N10 71.48(7) . .
O2W Co2 O11 78.00(7) . .
O12 Co2 O11 106.20(6) . .
O9 Co2 O11 57.03(6) . .
N8 Co2 O11 79.13(7) . .
N12 Co2 O11 137.83(7) . .
N10 Co2 O11 146.31(7) . .
N1 C1 C2 111.8(2) . .
N1 C1 H1A 124.1 . .
C2 C1 H1A 124.1 . .
C3 C2 C1 104.9(2) . .
C3 C2 H2A 127.5 . .
C1 C2 H2A 127.5 . .
N2 C3 C2 107.5(2) . .
N2 C3 H3A 126.2 . .
C2 C3 H3A 126.2 . .
N3 C4 C5 123.7(2) . .
N3 C4 N2 112.46(19) . .
C5 C4 N2 123.9(2) . .
C4 C5 C6 117.0(2) . .
C4 C5 H5A 121.5 . .
C6 C5 H5A 121.5 . .
C8 C6 C5 121.2(2) . .
C8 C6 C7 121.6(2) . .
C5 C6 C7 117.2(2) . .
O8 C7 O7 125.5(2) . .
O8 C7 C6 122.5(2) . .
O7 C7 C6 111.9(2) . .
C9 C8 C6 116.2(2) . .
C9 C8 H8A 121.9 . .
C6 C8 H8A 121.9 . .
N3 C9 C8 123.8(2) . .
N3 C9 N4 111.74(19) . .
C8 C9 N4 124.4(2) . .
N4 C10 C11 106.9(2) . .
N4 C10 H10A 126.5 . .
C11 C10 H10A 126.5 . .
C10 C11 C12 105.1(2) . .
C10 C11 H11A 127.5 . .
C12 C11 H11A 127.5 . .
N5 C12 C11 111.9(2) . .
N5 C12 H12A 124.0 . .
C11 C12 H12A 124.0 . .
O7 C13 C14 109.5(2) . .
O7 C13 H13A 109.8 . .
C14 C13 H13A 109.8 . .
O7 C13 H13B 109.8 . .
C14 C13 H13B 109.8 . .
H13A C13 H13B 108.2 . .
C13 C14 C15 111.5(2) . .
C13 C14 H14A 109.3 . .
C15 C14 H14A 109.3 . .
C13 C14 H14B 109.3 . .
C15 C14 H14B 109.3 . .
H14A C14 H14B 108.0 . .
C16 C15 C14 114.0(2) . .
C16 C15 H15A 108.8 . .
C14 C15 H15A 108.8 . .
C16 C15 H15B 108.8 . .
C14 C15 H15B 108.8 . .
H15A C15 H15B 107.7 . .
C17 C16 C15 113.5(2) . .
C17 C16 H16A 108.9 . .
C15 C16 H16A 108.9 . .
C17 C16 H16B 108.9 . .
C15 C16 H16B 108.9 . .
H16A C16 H16B 107.7 . .
C18 C17 C16 113.8(2) . .
C18 C17 H17A 108.8 . .
C16 C17 H17A 108.8 . .
C18 C17 H17B 108.8 . .
C16 C17 H17B 108.8 . .
H17A C17 H17B 107.7 . .
C17 C18 H18A 109.5 . .
C17 C18 H18B 109.5 . .
H18A C18 H18B 109.5 . .
C17 C18 H18C 109.5 . .
H18A C18 H18C 109.5 . .
H18B C18 H18C 109.5 . .
N8 C19 C20 112.1(2) . .
N8 C19 H19A 124.0 . .
C20 C19 H19A 124.0 . .
C21 C20 C19 104.8(2) . .
C21 C20 H20A 127.6 . .
C19 C20 H20A 127.6 . .
C20 C21 N9 107.5(2) . .
C20 C21 H21A 126.2 . .
N9 C21 H21A 126.2 . .
N10 C22 C23 123.8(2) . .
N10 C22 N9 112.7(2) . .
C23 C22 N9 123.5(2) . .
C22 C23 C24 116.6(2) . .
C22 C23 H23A 121.7 . .
C24 C23 H23A 121.7 . .
C26 C24 C23 121.4(2) . .
C26 C24 C25 122.2(2) . .
C23 C24 C25 116.4(2) . .
O16 C25 O15 125.6(2) . .
O16 C25 C24 122.2(2) . .
O15 C25 C24 112.3(2) . .
C27 C26 C24 116.3(2) . .
C27 C26 H26A 121.9 . .
C24 C26 H26A 121.9 . .
N10 C27 C26 123.6(2) . .
N10 C27 N11 112.58(19) . .
C26 C27 N11 123.8(2) . .
N11 C28 C29 107.0(2) . .
N11 C28 H28A 126.5 . .
C29 C28 H28A 126.5 . .
C28 C29 C30 105.1(2) . .
C28 C29 H29A 127.4 . .
C30 C29 H29A 127.4 . .
N12 C30 C29 111.8(2) . .
N12 C30 H30A 124.1 . .
C29 C30 H30A 124.1 . .
O15 C31 C32 107.93(19) . .
O15 C31 H31A 110.1 . .
C32 C31 H31A 110.1 . .
O15 C31 H31B 110.1 . .
C32 C31 H31B 110.1 . .
H31A C31 H31B 108.4 . .
C31 C32 C33 110.0(2) . .
C31 C32 H32A 109.7 . .
C33 C32 H32A 109.7 . .
C31 C32 H32B 109.7 . .
C33 C32 H32B 109.7 . .
H32A C32 H32B 108.2 . .
C32 C33 C34 114.4(2) . .
C32 C33 H33A 108.6 . .
C34 C33 H33A 108.6 . .
C32 C33 H33B 108.6 . .
C34 C33 H33B 108.6 . .
H33A C33 H33B 107.6 . .
C35 C34 C33 114.2(2) . .
C35 C34 H34A 108.7 . .
C33 C34 H34A 108.7 . .
C35 C34 H34B 108.7 . .
C33 C34 H34B 108.7 . .
H34A C34 H34B 107.6 . .
C36 C35 C34 115.0(2) . .
C36 C35 H35A 108.5 . .
C34 C35 H35A 108.5 . .
C36 C35 H35B 108.5 . .
C34 C35 H35B 108.5 . .
H35A C35 H35B 107.5 . .
C35 C36 H36A 109.5 . .
C35 C36 H36B 109.5 . .
H36A C36 H36B 109.5 . .
C35 C36 H36C 109.5 . .
H36A C36 H36C 109.5 . .
H36B C36 H36C 109.5 . .
C1 N1 N2 104.86(19) . .
C1 N1 Co1 138.37(16) . .
N2 N1 Co1 116.45(14) . .
C3 N2 N1 110.88(18) . .
C3 N2 C4 131.5(2) . .
N1 N2 C4 117.57(18) . .
C4 N3 C9 118.15(19) . .
C4 N3 Co1 120.27(15) . .
C9 N3 Co1 121.40(15) . .
C10 N4 N5 111.11(18) . .
C10 N4 C9 130.72(19) . .
N5 N4 C9 118.01(18) . .
C12 N5 N4 104.96(18) . .
C12 N5 Co1 138.88(16) . .
N4 N5 Co1 115.97(14) . .
O2 N6 O3 123.1(2) . .
O2 N6 O1 120.0(2) . .
O3 N6 O1 116.93(19) . .
O6 N7 O5 121.6(2) . .
O6 N7 O4 120.9(2) . .
O5 N7 O4 117.42(19) . .
C19 N8 N9 104.67(19) . .
C19 N8 Co2 138.23(16) . .
N9 N8 Co2 116.43(14) . .
C21 N9 N8 110.9(2) . .
C21 N9 C22 131.3(2) . .
N8 N9 C22 117.76(19) . .
C22 N10 C27 118.4(2) . .
C22 N10 Co2 120.43(16) . .
C27 N10 Co2 121.13(15) . .
C28 N11 N12 111.44(18) . .
C28 N11 C27 131.03(19) . .
N12 N11 C27 117.43(19) . .
C30 N12 N11 104.62(19) . .
C30 N12 Co2 138.36(17) . .
N11 N12 Co2 116.99(14) . .
O10 N13 O11 122.4(2) . .
O10 N13 O9 120.9(2) . .
O11 N13 O9 116.68(19) . .
O14 N14 O13 121.8(2) . .
O14 N14 O12 120.9(2) . .
O13 N14 O12 117.23(19) . .
Co1 O1W H1BW 118(2) . .
Co1 O1W H1AW 123(2) . .
H1BW O1W H1AW 109(3) . .
N6 O1 Co1 103.42(14) . .
Co2 O2W H2BW 126(2) . .
Co2 O2W H2AW 127(3) . .
H2BW O2W H2AW 107(3) . .
N7 O4 Co1 125.09(14) . .
C7 O7 C13 116.57(18) . .
N13 O9 Co2 96.81(13) . .
N13 O11 Co2 89.39(13) . .
N14 O12 Co2 123.78(14) . .
C25 O15 C31 115.40(19) . .

loop_
_geom_bond_atom_site_label_1
_geom_bond_atom_site_label_2
_geom_bond_distance
_geom_bond_site_symmetry_2
Co1 O1 2.1033(17) .
Co1 O1W 2.1131(18) .
Co1 O4 2.1233(17) .
Co1 N1 2.147(2) .
Co1 N3 2.1654(19) .
Co1 N5 2.185(2) .
Co2 O2W 2.096(2) .
Co2 O12 2.1180(17) .
Co2 O9 2.1635(18) .
Co2 N8 2.171(2) .
Co2 N12 2.183(2) .
Co2 N10 2.1830(19) .
Co2 O11 2.3358(18) .
C1 N1 1.324(3) .
C1 C2 1.403(3) .
C1 H1A 0.9500 .
C2 C3 1.365(3) .
C2 H2A 0.9500 .
C3 N2 1.359(3) .
C3 H3A 0.9500 .
C4 N3 1.329(3) .
C4 C5 1.375(3) .
C4 N2 1.414(3) .
C5 C6 1.394(3) .
C5 H5A 0.9500 .
C6 C8 1.392(3) .
C6 C7 1.500(3) .
C7 O8 1.209(3) .
C7 O7 1.331(3) .
C8 C9 1.384(3) .
C8 H8A 0.9500 .
C9 N3 1.341(3) .
C9 N4 1.410(3) .
C10 N4 1.365(3) .
C10 C11 1.368(3) .
C10 H10A 0.9500 .
C11 C12 1.407(3) .
C11 H11A 0.9500 .
C12 N5 1.317(3) .
C12 H12A 0.9500 .
C13 O7 1.471(3) .
C13 C14 1.500(4) .
C13 H13A 0.9900 .
C13 H13B 0.9900 .
C14 C15 1.537(3) .
C14 H14A 0.9900 .
C14 H14B 0.9900 .
C15 C16 1.529(4) .
C15 H15A 0.9900 .
C15 H15B 0.9900 .
C16 C17 1.525(3) .
C16 H16A 0.9900 .
C16 H16B 0.9900 .
C17 C18 1.516(4) .
C17 H17A 0.9900 .
C17 H17B 0.9900 .
C18 H18A 0.9800 .
C18 H18B 0.9800 .
C18 H18C 0.9800 .
C19 N8 1.316(3) .
C19 C20 1.406(4) .
C19 H19A 0.9500 .
C20 C21 1.358(4) .
C20 H20A 0.9500 .
C21 N9 1.360(3) .
C21 H21A 0.9500 .
C22 N10 1.332(3) .
C22 C23 1.380(3) .
C22 N9 1.410(3) .
C23 C24 1.392(3) .
C23 H23A 0.9500 .
C24 C26 1.391(3) .
C24 C25 1.502(3) .
C25 O16 1.207(3) .
C25 O15 1.327(3) .
C26 C27 1.391(3) .
C26 H26A 0.9500 .
C27 N10 1.332(3) .
C27 N11 1.409(3) .
C28 N11 1.358(3) .
C28 C29 1.368(3) .
C28 H28A 0.9500 .
C29 C30 1.401(3) .
C29 H29A 0.9500 .
C30 N12 1.325(3) .
C30 H30A 0.9500 .
C31 O15 1.463(3) .
C31 C32 1.502(3) .
C31 H31A 0.9900 .
C31 H31B 0.9900 .
C32 C33 1.529(3) .
C32 H32A 0.9900 .
C32 H32B 0.9900 .
C33 C34 1.530(4) .
C33 H33A 0.9900 .
C33 H33B 0.9900 .
C34 C35 1.517(4) .
C34 H34A 0.9900 .
C34 H34B 0.9900 .
C35 C36 1.515(4) .
C35 H35A 0.9900 .
C35 H35B 0.9900 .
C36 H36A 0.9800 .
C36 H36B 0.9800 .
C36 H36C 0.9800 .
N1 N2 1.371(3) .
N4 N5 1.371(3) .
N6 O2 1.232(3) .
N6 O3 1.246(3) .
N6 O1 1.281(3) .
N7 O6 1.226(3) .
N7 O5 1.256(3) .
N7 O4 1.271(2) .
N8 N9 1.371(3) .
N11 N12 1.368(3) .
N13 O10 1.232(2) .
N13 O11 1.253(3) .
N13 O9 1.276(3) .
N14 O14 1.234(3) .
N14 O13 1.258(3) .
N14 O12 1.273(3) .
O1W H1BW 0.76(3) .
O1W H1AW 0.91(3) .
O2W H2BW 0.85(3) .
O2W H2AW 0.72(3) .

loop_
_geom_torsion_atom_site_label_1
_geom_torsion_atom_site_label_2
_geom_torsion_atom_site_label_3
_geom_torsion_atom_site_label_4
_geom_torsion
_geom_torsion_site_symmetry_1
_geom_torsion_site_symmetry_2
_geom_torsion_site_symmetry_3
_geom_torsion_site_symmetry_4
N1 C1 C2 C3 -0.1(3) . . . .
C1 C2 C3 N2 0.5(3) . . . .
N3 C4 C5 C6 1.1(3) . . . .
N2 C4 C5 C6 -179.9(2) . . . .
C4 C5 C6 C8 -1.0(3) . . . .
C4 C5 C6 C7 -178.3(2) . . . .
C8 C6 C7 O8 -175.5(2) . . . .
C5 C6 C7 O8 1.7(3) . . . .
C8 C6 C7 O7 5.2(3) . . . .
C5 C6 C7 O7 -177.5(2) . . . .
C5 C6 C8 C9 -0.1(3) . . . .
C7 C6 C8 C9 177.1(2) . . . .
C6 C8 C9 N3 1.3(3) . . . .
C6 C8 C9 N4 -177.4(2) . . . .
N4 C10 C11 C12 -0.6(3) . . . .
C10 C11 C12 N5 0.8(3) . . . .
O7 C13 C14 C15 178.0(2) . . . .
C13 C14 C15 C16 68.1(3) . . . .
C14 C15 C16 C17 172.1(2) . . . .
C15 C16 C17 C18 175.6(2) . . . .
N8 C19 C20 C21 -0.6(3) . . . .
C19 C20 C21 N9 0.4(3) . . . .
N10 C22 C23 C24 -0.8(3) . . . .
N9 C22 C23 C24 179.5(2) . . . .
C22 C23 C24 C26 -0.3(3) . . . .
C22 C23 C24 C25 178.5(2) . . . .
C26 C24 C25 O16 161.1(2) . . . .
C23 C24 C25 O16 -17.8(3) . . . .
C26 C24 C25 O15 -17.9(3) . . . .
C23 C24 C25 O15 163.2(2) . . . .
C23 C24 C26 C27 1.0(3) . . . .
C25 C24 C26 C27 -177.8(2) . . . .
C24 C26 C27 N10 -0.6(3) . . . .
C24 C26 C27 N11 -180.0(2) . . . .
N11 C28 C29 C30 0.2(3) . . . .
C28 C29 C30 N12 0.0(3) . . . .
O15 C31 C32 C33 174.9(2) . . . .
C31 C32 C33 C34 172.7(2) . . . .
C32 C33 C34 C35 -72.6(3) . . . .
C33 C34 C35 C36 -176.4(2) . . . .
C2 C1 N1 N2 -0.3(3) . . . .
C2 C1 N1 Co1 -173.07(18) . . . .
O1 Co1 N1 C1 1.2(3) . . . .
O1W Co1 N1 C1 95.2(3) . . . .
O4 Co1 N1 C1 -88.7(3) . . . .
N3 Co1 N1 C1 178.2(3) . . . .
N5 Co1 N1 C1 -165.0(2) . . . .
O1 Co1 N1 N2 -171.01(13) . . . .
O1W Co1 N1 N2 -77.01(16) . . . .
O4 Co1 N1 N2 99.07(16) . . . .
N3 Co1 N1 N2 6.02(15) . . . .
N5 Co1 N1 N2 22.8(2) . . . .
C2 C3 N2 N1 -0.7(3) . . . .
C2 C3 N2 C4 -179.9(2) . . . .
C1 N1 N2 C3 0.6(3) . . . .
Co1 N1 N2 C3 175.26(15) . . . .
C1 N1 N2 C4 179.9(2) . . . .
Co1 N1 N2 C4 -5.5(2) . . . .
N3 C4 N2 C3 179.1(2) . . . .
C5 C4 N2 C3 -0.1(4) . . . .
N3 C4 N2 N1 0.0(3) . . . .
C5 C4 N2 N1 -179.2(2) . . . .
C5 C4 N3 C9 0.0(3) . . . .
N2 C4 N3 C9 -179.09(19) . . . .
C5 C4 N3 Co1 -175.20(17) . . . .
N2 C4 N3 Co1 5.7(3) . . . .
C8 C9 N3 C4 -1.3(3) . . . .
N4 C9 N3 C4 177.53(19) . . . .
C8 C9 N3 Co1 173.89(17) . . . .
N4 C9 N3 Co1 -7.3(2) . . . .
O1 Co1 N3 C4 168.13(17) . . . .
O1W Co1 N3 C4 89.06(17) . . . .
O4 Co1 N3 C4 -93.57(17) . . . .
N1 Co1 N3 C4 -6.51(16) . . . .
N5 Co1 N3 C4 -175.99(18) . . . .
O1 Co1 N3 C9 -6.9(3) . . . .
O1W Co1 N3 C9 -86.02(17) . . . .
O4 Co1 N3 C9 91.36(17) . . . .
N1 Co1 N3 C9 178.42(18) . . . .
N5 Co1 N3 C9 8.94(16) . . . .
C11 C10 N4 N5 0.2(3) . . . .
C11 C10 N4 C9 175.3(2) . . . .
N3 C9 N4 C10 -176.0(2) . . . .
C8 C9 N4 C10 2.8(4) . . . .
N3 C9 N4 N5 -1.1(3) . . . .
C8 C9 N4 N5 177.7(2) . . . .
C11 C12 N5 N4 -0.7(3) . . . .
C11 C12 N5 Co1 173.71(18) . . . .
C10 N4 N5 C12 0.3(2) . . . .
C9 N4 N5 C12 -175.52(19) . . . .
C10 N4 N5 Co1 -175.59(14) . . . .
C9 N4 N5 Co1 8.6(2) . . . .
O1 Co1 N5 C12 -9.3(2) . . . .
O1W Co1 N5 C12 -99.6(2) . . . .
O4 Co1 N5 C12 82.7(2) . . . .
N1 Co1 N5 C12 160.4(2) . . . .
N3 Co1 N5 C12 177.2(3) . . . .
O1 Co1 N5 N4 164.69(16) . . . .
O1W Co1 N5 N4 74.40(15) . . . .
O4 Co1 N5 N4 -103.32(15) . . . .
N1 Co1 N5 N4 -25.6(2) . . . .
N3 Co1 N5 N4 -8.77(14) . . . .
C20 C19 N8 N9 0.5(3) . . . .
C20 C19 N8 Co2 -169.23(19) . . . .
O2W Co2 N8 C19 90.1(3) . . . .
O12 Co2 N8 C19 -93.8(3) . . . .
O9 Co2 N8 C19 -4.9(3) . . . .
N12 Co2 N8 C19 -172.5(2) . . . .
N10 Co2 N8 C19 175.2(3) . . . .
O11 Co2 N8 C19 13.0(2) . . . .
O2W Co2 N8 N9 -78.76(16) . . . .
O12 Co2 N8 N9 97.27(16) . . . .
O9 Co2 N8 N9 -173.81(13) . . . .
N12 Co2 N8 N9 18.6(2) . . . .
N10 Co2 N8 N9 6.34(15) . . . .
O11 Co2 N8 N9 -155.88(16) . . . .
C20 C21 N9 N8 -0.2(3) . . . .
C20 C21 N9 C22 178.5(2) . . . .
C19 N8 N9 C21 -0.2(3) . . . .
Co2 N8 N9 C21 172.16(16) . . . .
C19 N8 N9 C22 -179.0(2) . . . .
Co2 N8 N9 C22 -6.7(2) . . . .
N10 C22 N9 C21 -176.9(2) . . . .
C23 C22 N9 C21 2.8(4) . . . .
N10 C22 N9 N8 1.6(3) . . . .
C23 C22 N9 N8 -178.7(2) . . . .
C23 C22 N10 C27 1.2(3) . . . .
N9 C22 N10 C27 -179.12(19) . . . .
C23 C22 N10 Co2 -175.40(17) . . . .
N9 C22 N10 Co2 4.3(3) . . . .
C26 C27 N10 C22 -0.5(3) . . . .
N11 C27 N10 C22 178.99(19) . . . .
C26 C27 N10 Co2 176.10(17) . . . .
N11 C27 N10 Co2 -4.5(3) . . . .
O2W Co2 N10 C22 88.73(18) . . . .
O12 Co2 N10 C22 -94.00(17) . . . .
O9 Co2 N10 C22 174.37(16) . . . .
N8 Co2 N10 C22 -5.87(17) . . . .
N12 Co2 N10 C22 -178.09(19) . . . .
O11 Co2 N10 C22 26.9(2) . . . .
O2W Co2 N10 C27 -87.76(18) . . . .
O12 Co2 N10 C27 89.51(17) . . . .
O9 Co2 N10 C27 -2.1(3) . . . .
N8 Co2 N10 C27 177.65(19) . . . .
N12 Co2 N10 C27 5.42(16) . . . .
O11 Co2 N10 C27 -149.62(16) . . . .
C29 C28 N11 N12 -0.3(3) . . . .
C29 C28 N11 C27 175.8(2) . . . .
N10 C27 N11 C28 -176.6(2) . . . .
C26 C27 N11 C28 2.9(4) . . . .
N10 C27 N11 N12 -0.6(3) . . . .
C26 C27 N11 N12 178.8(2) . . . .
C29 C30 N12 N11 -0.2(3) . . . .
C29 C30 N12 Co2 177.61(19) . . . .
C28 N11 N12 C30 0.3(3) . . . .
C27 N11 N12 C30 -176.4(2) . . . .
C28 N11 N12 Co2 -178.04(15) . . . .
C27 N11 N12 Co2 5.2(2) . . . .
O2W Co2 N12 C30 -97.4(3) . . . .
O12 Co2 N12 C30 84.8(3) . . . .
O9 Co2 N12 C30 -6.3(3) . . . .
N8 Co2 N12 C30 164.7(2) . . . .
N10 Co2 N12 C30 177.0(3) . . . .
O11 Co2 N12 C30 -23.4(3) . . . .
O2W Co2 N12 N11 80.14(16) . . . .
O12 Co2 N12 N11 -97.62(16) . . . .
O9 Co2 N12 N11 171.31(16) . . . .
N8 Co2 N12 N11 -17.7(2) . . . .
N10 Co2 N12 N11 -5.38(15) . . . .
O11 Co2 N12 N11 154.22(13) . . . .
O2 N6 O1 Co1 179.69(18) . . . .
O3 N6 O1 Co1 -0.4(2) . . . .
O1W Co1 O1 N6 -76.64(15) . . . .
O4 Co1 O1 N6 107.09(15) . . . .
N1 Co1 O1 N6 18.73(19) . . . .
N3 Co1 O1 N6 -154.42(16) . . . .
N5 Co1 O1 N6 -169.55(15) . . . .
O6 N7 O4 Co1 -2.6(3) . . . .
O5 N7 O4 Co1 177.71(15) . . . .
O1 Co1 O4 N7 -57.11(18) . . . .
O1W Co1 O4 N7 -174.3(9) . . . .
N1 Co1 O4 N7 74.53(18) . . . .
N3 Co1 O4 N7 147.13(18) . . . .
N5 Co1 O4 N7 -141.48(18) . . . .
O8 C7 O7 C13 3.4(3) . . . .
C6 C7 O7 C13 -177.37(19) . . . .
C14 C13 O7 C7 92.9(3) . . . .
O10 N13 O9 Co2 177.00(18) . . . .
O11 N13 O9 Co2 -3.2(2) . . . .
O2W Co2 O9 N13 -72.90(14) . . . .
O12 Co2 O9 N13 110.98(14) . . . .
N8 Co2 O9 N13 22.93(18) . . . .
N12 Co2 O9 N13 -164.59(14) . . . .
N10 Co2 O9 N13 -157.39(15) . . . .
O11 Co2 O9 N13 1.81(12) . . . .
O10 N13 O11 Co2 -177.3(2) . . . .
O9 N13 O11 Co2 2.9(2) . . . .
O2W Co2 O11 N13 97.82(14) . . . .
O12 Co2 O11 N13 -81.42(14) . . . .
O9 Co2 O11 N13 -1.83(12) . . . .
N8 Co2 O11 N13 -166.46(14) . . . .
N12 Co2 O11 N13 18.52(18) . . . .
N10 Co2 O11 N13 161.94(14) . . . .
O14 N14 O12 Co2 3.9(3) . . . .
O13 N14 O12 Co2 -176.07(15) . . . .
O2W Co2 O12 N14 179(38) . . . .
O9 Co2 O12 N14 -66.92(17) . . . .
N8 Co2 O12 N14 66.85(17) . . . .
N12 Co2 O12 N14 -149.69(18) . . . .
N10 Co2 O12 N14 138.96(17) . . . .
O11 Co2 O12 N14 -11.32(18) . . . .
O16 C25 O15 C31 -1.3(4) . . . .
C24 C25 O15 C31 177.6(2) . . . .
C32 C31 O15 C25 -178.4(2) . . . .
